data_7036393
loop_
_publ_author_name
'Hou, Yun-Long'
'Li, Sheng-Xia'
'Sun, Raymond Wai-Yin'
'Liu, Xin-Yuan'
'Weng Ng, Seik'
'Li, Dan'

_publ_section_title
;
 Facile preparation and dual catalytic activity of copper(i)-metallosalen
 coordination polymers.
;
_journal_issue 39
_journal_name_full 'Dalton transactions (Cambridge, England : 2003)'
_journal_page_first 17360
_journal_page_last 17365
_journal_paper_doi 10.1039/c5dt00741k
_journal_volume 44
_journal_year 2015
_chemical_formula_moiety 'C37 H32 Cu9 N21 Ni2'
_chemical_formula_sum 'C37 H32 Cu9 N21 Ni2'
_chemical_formula_weight 1460.12
_chemical_name_systematic
; 
 ? 
;
_space_group_IT_number 2
_symmetry_cell_setting triclinic
_symmetry_space_group_name_Hall '-P 1'
_symmetry_space_group_name_H-M 'P -1'
_atom_sites_solution_hydrogens geom
_atom_sites_solution_primary direct
_atom_sites_solution_secondary difmap
_audit_creation_method SHELXL-97
_audit_update_record
;
2015-04-10 deposited with the CCDC.
2015-09-03 downloaded from the CCDC.
;
_cell_angle_alpha 79.532(6)
_cell_angle_beta 83.882(6)
_cell_angle_gamma 82.718(6)
_cell_formula_units_Z 1
_cell_length_a 8.0519(6)
_cell_length_b 12.4494(9)
_cell_length_c 13.6971(10)
_cell_measurement_reflns_used 2494
_cell_measurement_temperature 293(2)
_cell_measurement_theta_max 22.8960
_cell_measurement_theta_min 3.2410
_cell_volume 1334.35(17)
_computing_cell_refinement 'Bruker SMART'
_computing_data_collection 'Bruker SMART'
_computing_data_reduction 'Bruker SMART'
_computing_molecular_graphics 'Bruker SHELXTL'
_computing_publication_material 'Bruker SHELXTL'
_computing_structure_refinement 'SHELXL-97 (Sheldrick, 1997)'
_computing_structure_solution 'SHELXS-97 (Sheldrick, 1990)'
_diffrn_ambient_temperature 293(2)
_diffrn_detector_area_resol_mean 10.4471
_diffrn_measured_fraction_theta_full 0.965
_diffrn_measured_fraction_theta_max 0.965
_diffrn_measurement_device_type 'Xcalibur, Atlas, Gemini'
_diffrn_measurement_method '\w scans'
_diffrn_radiation_monochromator graphite
_diffrn_radiation_source 'fine-focus sealed tube'
_diffrn_radiation_type MoK\a
_diffrn_radiation_wavelength 0.71073
_diffrn_reflns_av_R_equivalents 0.0698
_diffrn_reflns_av_sigmaI/netI 0.0990
_diffrn_reflns_limit_h_max 9
_diffrn_reflns_limit_h_min -10
_diffrn_reflns_limit_k_max 13
_diffrn_reflns_limit_k_min -15
_diffrn_reflns_limit_l_max 17
_diffrn_reflns_limit_l_min -16
_diffrn_reflns_number 14726
_diffrn_reflns_theta_full 27.56
_diffrn_reflns_theta_max 27.56
_diffrn_reflns_theta_min 2.86
_exptl_absorpt_coefficient_mu 4.243
_exptl_absorpt_correction_T_max 1.00000
_exptl_absorpt_correction_T_min 0.40725
_exptl_absorpt_correction_type multi-scan
_exptl_absorpt_process_details sadabs
_exptl_crystal_colour red
_exptl_crystal_density_diffrn 1.817
_exptl_crystal_density_method 'not measured'
_exptl_crystal_description block
_exptl_crystal_F_000 718
_exptl_crystal_size_max 0.1513
_exptl_crystal_size_mid 0.0803
_exptl_crystal_size_min 0.0605
_refine_diff_density_max 1.397
_refine_diff_density_min -0.557
_refine_diff_density_rms 0.165
_refine_ls_extinction_method none
_refine_ls_goodness_of_fit_ref 1.054
_refine_ls_hydrogen_treatment mixed
_refine_ls_matrix_type full
_refine_ls_number_parameters 331
_refine_ls_number_reflns 5954
_refine_ls_number_restraints 62
_refine_ls_restrained_S_all 1.050
_refine_ls_R_factor_all 0.1499
_refine_ls_R_factor_gt 0.0836
_refine_ls_shift/su_max 0.000
_refine_ls_shift/su_mean 0.000
_refine_ls_structure_factor_coef Fsqd
_refine_ls_weighting_details 'calc w=1/[\s^2^(Fo^2^)+(0.1055P)^2^+8.3563P] where P=(Fo^2^+2Fc^2^)/3'
_refine_ls_weighting_scheme calc
_refine_ls_wR_factor_gt 0.2320
_refine_ls_wR_factor_ref 0.2707
_reflns_number_gt 3309
_reflns_number_total 5954
_reflns_threshold_expression >2sigma(I)
_cod_data_source_file c5dt00741k2.cif
_cod_data_source_block 3
_cod_depositor_comments 'Adding full bibliography for 7036390--7036394.cif.'
_cod_database_code 7036393

loop_
_symmetry_equiv_pos_as_xyz
'x, y, z'
'-x, -y, -z'

loop_
_atom_site_label
_atom_site_type_symbol
_atom_site_fract_x
_atom_site_fract_y
_atom_site_fract_z
_atom_site_U_iso_or_equiv
_atom_site_adp_type
_atom_site_occupancy
_atom_site_symmetry_multiplicity
_atom_site_calc_flag
_atom_site_refinement_flags
_atom_site_disorder_assembly
_atom_site_disorder_group
Cu1 Cu 0.93974(19) 1.18888(11) 0.28463(11) 0.0552(4) Uani 1 1 d . . .
Cu2 Cu 1.0000 0.5000 0.5000 0.0632(6) Uani 1 2 d S . .
Cu3 Cu 0.7145(2) 0.58415(16) 0.38512(16) 0.0909(7) Uani 1 1 d . . .
Cu4 Cu 0.6409(2) 0.54771(15) 0.20103(18) 0.0934(7) Uani 1 1 d . . .
Cu5 Cu 0.15594(19) 0.81830(12) 0.23756(11) 0.0581(4) Uani 1 1 d . . .
Ni1 Ni 0.65095(17) 0.89151(10) 0.64675(9) 0.0431(4) Uani 1 1 d . A .
N1 N 0.8039(13) 1.1280(8) 0.4133(7) 0.060(3) Uani 1 1 d . . .
N2 N 0.7114(11) 1.0020(7) 0.5378(6) 0.044(2) Uani 1 1 d . A .
N3 N 0.5153(10) 1.0096(7) 0.6951(6) 0.0411(19) Uani 1 1 d D . .
N4 N 0.5577(11) 0.8054(7) 0.7632(7) 0.051(2) Uani 1 1 d D . .
N5 N 0.7620(11) 0.7526(7) 0.6210(6) 0.045(2) Uani 1 1 d . . .
N6 N 0.8873(13) 0.5946(8) 0.5822(7) 0.059(2) Uani 1 1 d . . .
C1 C 0.8085(14) 1.0223(8) 0.4540(8) 0.047(2) Uani 1 1 d . . .
H1 H 0.8747 0.9671 0.4258 0.056 Uiso 1 1 calc R . .
C2 C 0.6893(14) 1.1802(9) 0.4744(9) 0.055(3) Uani 1 1 d . A .
H2 H 0.6562 1.2554 0.4647 0.066 Uiso 1 1 calc R . .
C3 C 0.6299(13) 1.1051(9) 0.5524(8) 0.046(2) Uani 1 1 d . . .
C4 C 0.5208(14) 1.1048(8) 0.6410(8) 0.049(3) Uani 1 1 d . A .
H4 H 0.4590 1.1680 0.6582 0.059 Uiso 1 1 calc R . .
C5 C 0.454(2) 0.9811(14) 0.7996(9) 0.049(5) Uani 0.50 1 d PDU A 1
H5 H 0.5476 0.9821 0.8399 0.058 Uiso 0.50 1 calc PR A 1
C6 C 0.303(3) 1.0540(12) 0.8386(14) 0.049(5) Uani 0.50 1 d PDU A 1
H6A H 0.2096 1.0553 0.7992 0.059 Uiso 0.50 1 calc PR A 1
H6B H 0.3317 1.1285 0.8318 0.059 Uiso 0.50 1 calc PR A 1
C7 C 0.251(3) 1.0109(14) 0.9484(14) 0.059(5) Uani 0.50 1 d PDU A 1
H7A H 0.1516 1.0556 0.9704 0.070 Uiso 0.50 1 calc PR A 1
H7B H 0.3407 1.0168 0.9888 0.070 Uiso 0.50 1 calc PR A 1
C8 C 0.215(2) 0.8906(15) 0.9632(12) 0.058(5) Uani 0.50 1 d PDU A 1
H8A H 0.1194 0.8855 0.9277 0.070 Uiso 0.50 1 calc PR A 1
H8B H 0.1880 0.8641 1.0335 0.070 Uiso 0.50 1 calc PR A 1
C9 C 0.369(3) 0.8186(12) 0.9245(14) 0.054(3) Uani 0.50 1 d PDU A 1
H9A H 0.3446 0.7430 0.9332 0.065 Uiso 0.50 1 calc PR A 1
H9B H 0.4641 0.8207 0.9620 0.065 Uiso 0.50 1 calc PR A 1
C10 C 0.4132(19) 0.8620(13) 0.8131(11) 0.047(4) Uani 0.50 1 d PDU A 1
H10A H 0.3146 0.8611 0.7771 0.056 Uiso 0.50 1 calc PR A 1
C5A C 0.399(2) 0.9769(15) 0.7811(9) 0.049(5) Uani 0.50 1 d PD A 2
H5AA H 0.2984 0.9586 0.7562 0.058 Uiso 0.50 1 calc PR A 2
C6A C 0.342(3) 1.0590(11) 0.8525(14) 0.049(5) Uani 0.50 1 d PD A 2
H6AA H 0.2896 1.1269 0.8160 0.059 Uiso 0.50 1 calc PR A 2
H6AB H 0.4379 1.0756 0.8817 0.059 Uiso 0.50 1 calc PR A 2
C7A C 0.215(3) 1.0093(15) 0.9354(14) 0.059(5) Uani 0.50 1 d PD A 2
H7AA H 0.1801 1.0606 0.9812 0.070 Uiso 0.50 1 calc PR A 2
H7AB H 0.1157 0.9967 0.9063 0.070 Uiso 0.50 1 calc PR A 2
C8A C 0.294(2) 0.9003(15) 0.9924(9) 0.058(5) Uani 0.50 1 d PD A 2
H8AA H 0.2111 0.8686 1.0425 0.070 Uiso 0.50 1 calc PR A 2
H8AB H 0.3871 0.9140 1.0261 0.070 Uiso 0.50 1 calc PR A 2
C9A C 0.357(3) 0.8189(11) 0.9211(14) 0.054(3) Uani 0.50 1 d PD A 2
H9AA H 0.2624 0.8011 0.8907 0.065 Uiso 0.50 1 calc PR A 2
H9AB H 0.4093 0.7515 0.9580 0.065 Uiso 0.50 1 calc PR A 2
C10A C 0.485(2) 0.8701(13) 0.8394(11) 0.047(4) Uani 0.50 1 d PD A 2
H10B H 0.5766 0.8892 0.8720 0.056 Uiso 0.50 1 calc PR A 2
C11 C 0.5979(14) 0.7024(9) 0.7739(8) 0.052(3) Uani 1 1 d . A .
H11 H 0.5559 0.6532 0.8274 0.062 Uiso 1 1 calc R . .
C12 C 0.7172(15) 0.6684(8) 0.6936(8) 0.051(3) Uani 1 1 d . A .
C13 C 0.7913(15) 0.5725(9) 0.6668(8) 0.056(3) Uani 1 1 d . A .
H13 H 0.7769 0.5026 0.7021 0.067 Uiso 1 1 calc R . .
C14 C 0.8652(15) 0.7057(9) 0.5553(9) 0.054(3) Uani 1 1 d . A .
H14 H 0.9164 0.7440 0.4977 0.065 Uiso 1 1 calc R . .
N7 N 0.8538(15) 0.3367(10) 0.2411(9) 0.068(3) Uani 0.50 1 d P . 1
N8 N 0.4730(16) 0.6613(10) 0.2040(10) 0.070(3) Uani 0.50 1 d P B 1
N9 N 0.1103(13) 0.9730(9) 0.2363(8) 0.055(3) Uani 0.50 1 d P . 1
N10 N -0.0261(14) 0.7252(9) 0.2807(9) 0.061(3) Uani 0.50 1 d P . 1
C15 C 0.7829(14) 0.4213(9) 0.2207(8) 0.061(3) Uani 0.50 1 d P . 1
C16 C 0.3606(14) 0.7245(9) 0.2130(8) 0.057(3) Uani 0.50 1 d P B 1
C17 C 0.0707(13) 1.0604(9) 0.2458(8) 0.053(2) Uani 0.50 1 d P . 1
C18 C -0.1258(17) 0.6696(10) 0.3144(9) 0.070(3) Uani 0.50 1 d P . 1
C7' C 0.8538(15) 0.3367(10) 0.2411(9) 0.068(3) Uani 0.50 1 d P . 2
C8' C 0.4730(16) 0.6613(10) 0.2040(10) 0.070(3) Uani 0.50 1 d P B 2
C9' C 0.1103(13) 0.9730(9) 0.2363(8) 0.055(3) Uani 0.50 1 d P . 2
C10' C -0.0261(14) 0.7252(9) 0.2807(9) 0.061(3) Uani 0.50 1 d P . 2
N15' N 0.7829(14) 0.4213(9) 0.2207(8) 0.061(3) Uani 0.50 1 d P . 2
N16' N 0.3606(14) 0.7245(9) 0.2130(8) 0.057(3) Uani 0.50 1 d P B 2
N17' N 0.0707(13) 1.0604(9) 0.2458(8) 0.053(2) Uani 0.50 1 d P . 2
N18' N -0.1258(17) 0.6696(10) 0.3144(9) 0.070(3) Uani 0.50 1 d P . 2
N11 N 0.5454(16) 0.5217(12) 0.4725(10) 0.084(4) Uani 0.50 1 d P . .
C11' C 0.5454(16) 0.5217(12) 0.4725(10) 0.084(4) Uani 0.50 1 d P . .

loop_
_atom_site_aniso_label
_atom_site_aniso_U_11
_atom_site_aniso_U_22
_atom_site_aniso_U_33
_atom_site_aniso_U_23
_atom_site_aniso_U_13
_atom_site_aniso_U_12
Cu1 0.0640(9) 0.0411(8) 0.0595(9) -0.0049(6) -0.0061(7) -0.0070(6)
Cu2 0.0725(14) 0.0462(11) 0.0720(14) -0.0268(10) 0.0116(11) -0.0011(10)
Cu3 0.0754(12) 0.0749(12) 0.1127(15) 0.0061(11) 0.0193(11) -0.0262(10)
Cu4 0.0760(12) 0.0542(10) 0.1478(19) -0.0237(11) -0.0156(12) 0.0156(9)
Cu5 0.0574(9) 0.0460(8) 0.0699(9) -0.0090(7) -0.0032(7) -0.0048(7)
Ni1 0.0526(8) 0.0327(7) 0.0420(7) -0.0080(5) 0.0046(6) -0.0016(6)
N1 0.067(7) 0.044(6) 0.062(6) 0.003(5) -0.004(5) -0.003(5)
N2 0.059(5) 0.034(4) 0.041(5) -0.010(4) -0.002(4) -0.004(4)
N3 0.034(4) 0.049(5) 0.041(4) -0.014(4) -0.001(3) 0.000(4)
N4 0.053(5) 0.045(5) 0.052(5) -0.009(4) 0.015(4) -0.007(4)
N5 0.058(5) 0.037(5) 0.040(4) -0.008(4) 0.007(4) -0.006(4)
N6 0.068(6) 0.039(5) 0.067(6) -0.013(5) 0.011(5) -0.003(5)
C1 0.051(6) 0.035(6) 0.052(6) -0.010(5) 0.000(5) 0.004(5)
C2 0.051(7) 0.037(6) 0.072(8) -0.007(5) 0.002(6) 0.005(5)
C3 0.049(6) 0.041(6) 0.047(6) -0.008(5) -0.005(5) 0.003(5)
C4 0.052(6) 0.032(5) 0.063(7) -0.014(5) 0.001(5) 0.003(5)
C5 0.051(9) 0.047(6) 0.050(7) -0.015(6) -0.002(7) -0.005(7)
C6 0.045(9) 0.055(6) 0.046(7) -0.015(5) -0.005(6) 0.006(6)
C7 0.046(8) 0.075(7) 0.059(7) -0.023(6) -0.005(6) -0.003(6)
C8 0.051(8) 0.066(8) 0.059(8) -0.015(7) 0.002(6) -0.012(7)
C9 0.052(6) 0.059(6) 0.047(5) -0.009(5) 0.010(5) -0.005(5)
C10 0.043(8) 0.047(6) 0.047(7) -0.005(6) -0.001(6) -0.001(7)
C5A 0.051(9) 0.047(6) 0.050(7) -0.015(6) -0.002(7) -0.005(7)
C6A 0.045(9) 0.055(6) 0.046(7) -0.015(5) -0.005(6) 0.006(6)
C7A 0.046(8) 0.075(7) 0.059(7) -0.023(6) -0.005(6) -0.003(6)
C8A 0.051(8) 0.066(8) 0.059(8) -0.015(7) 0.002(6) -0.012(7)
C9A 0.052(6) 0.059(6) 0.047(5) -0.009(5) 0.010(5) -0.005(5)
C10A 0.043(8) 0.047(6) 0.047(7) -0.005(6) -0.001(6) -0.001(7)
C11 0.059(7) 0.037(6) 0.054(6) -0.003(5) 0.009(5) -0.005(5)
C12 0.065(7) 0.033(5) 0.053(6) -0.002(5) -0.001(5) -0.013(5)
C13 0.075(8) 0.039(6) 0.050(6) -0.005(5) 0.007(6) -0.004(6)
C14 0.063(7) 0.044(6) 0.059(7) -0.022(5) 0.003(6) -0.005(5)
N7 0.064(7) 0.060(8) 0.073(8) 0.001(6) -0.001(6) -0.004(6)
N8 0.070(8) 0.049(7) 0.091(9) -0.006(6) -0.017(7) -0.010(6)
N9 0.046(6) 0.048(6) 0.069(7) -0.013(5) -0.006(5) -0.001(5)
N10 0.052(6) 0.047(6) 0.080(8) -0.002(6) 0.004(6) -0.010(5)
C15 0.070(7) 0.037(6) 0.070(7) -0.003(5) -0.008(6) 0.009(5)
C16 0.056(7) 0.044(6) 0.069(7) -0.008(5) -0.004(5) 0.000(5)
C17 0.052(6) 0.043(6) 0.063(6) -0.013(5) -0.008(5) 0.003(5)
C18 0.081(9) 0.055(7) 0.065(7) 0.001(6) 0.005(6) -0.003(7)
C7' 0.064(7) 0.060(8) 0.073(8) 0.001(6) -0.001(6) -0.004(6)
C8' 0.070(8) 0.049(7) 0.091(9) -0.006(6) -0.017(7) -0.010(6)
C9' 0.046(6) 0.048(6) 0.069(7) -0.013(5) -0.006(5) -0.001(5)
C10' 0.052(6) 0.047(6) 0.080(8) -0.002(6) 0.004(6) -0.010(5)
N15' 0.070(7) 0.037(6) 0.070(7) -0.003(5) -0.008(6) 0.009(5)
N16' 0.056(7) 0.044(6) 0.069(7) -0.008(5) -0.004(5) 0.000(5)
N17' 0.052(6) 0.043(6) 0.063(6) -0.013(5) -0.008(5) 0.003(5)
N18' 0.081(9) 0.055(7) 0.065(7) 0.001(6) 0.005(6) -0.003(7)
N11 0.065(9) 0.100(11) 0.087(9) 0.000(8) 0.005(6) -0.036(7)
C11' 0.065(9) 0.100(11) 0.087(9) 0.000(8) 0.005(6) -0.036(7)

loop_
_atom_type_symbol
_atom_type_description
_atom_type_scat_dispersion_real
_atom_type_scat_dispersion_imag
_atom_type_scat_source
C C 0.0033 0.0016 'International Tables Vol C Tables 4.2.6.8 and 6.1.1.4'
H H 0.0000 0.0000 'International Tables Vol C Tables 4.2.6.8 and 6.1.1.4'
N N 0.0061 0.0033 'International Tables Vol C Tables 4.2.6.8 and 6.1.1.4'
Ni Ni 0.3393 1.1124 'International Tables Vol C Tables 4.2.6.8 and 6.1.1.4'
Cu Cu 0.3201 1.2651 'International Tables Vol C Tables 4.2.6.8 and 6.1.1.4'

loop_
_geom_angle_atom_site_label_1
_geom_angle_atom_site_label_2
_geom_angle_atom_site_label_3
_geom_angle
_geom_angle_site_symmetry_1
_geom_angle_site_symmetry_3
C7' Cu1 N7 0.0(10) 1_565 1_565
C7' Cu1 N17' 145.3(5) 1_565 1_655
N7 Cu1 N17' 145.3(5) 1_565 1_655
C7' Cu1 C17 145.3(5) 1_565 1_655
N7 Cu1 C17 145.3(5) 1_565 1_655
N17' Cu1 C17 0.0(7) 1_655 1_655
C7' Cu1 N1 109.1(5) 1_565 .
N7 Cu1 N1 109.1(5) 1_565 .
N17' Cu1 N1 103.7(4) 1_655 .
C17 Cu1 N1 103.7(4) 1_655 .
N6 Cu2 N6 180.000(2) 2_766 .
N6 Cu2 Cu3 98.9(3) 2_766 .
N6 Cu2 Cu3 81.1(3) . .
N6 Cu2 Cu3 81.1(3) 2_766 2_766
N6 Cu2 Cu3 98.9(3) . 2_766
Cu3 Cu2 Cu3 180.0 . 2_766
N18' Cu3 C18 0.0(10) 1_655 1_655
N18' Cu3 N11 167.9(6) 1_655 .
C18 Cu3 N11 167.9(6) 1_655 .
N18' Cu3 Cu4 86.1(4) 1_655 .
C18 Cu3 Cu4 86.1(4) 1_655 .
N11 Cu3 Cu4 103.1(5) . .
N18' Cu3 Cu2 80.1(4) 1_655 .
C18 Cu3 Cu2 80.1(4) 1_655 .
N11 Cu3 Cu2 99.2(5) . .
Cu4 Cu3 Cu2 130.88(9) . .
C15 Cu4 N8 168.2(5) . .
C15 Cu4 Cu3 87.5(4) . .
N8 Cu4 Cu3 87.1(4) . .
N9 Cu5 C16 132.6(5) . .
N9 Cu5 N10 119.0(5) . .
C16 Cu5 N10 108.2(5) . .
N4 Ni1 N3 84.1(4) . .
N4 Ni1 N2 168.0(4) . .
N3 Ni1 N2 84.0(4) . .
N4 Ni1 N5 83.5(4) . .
N3 Ni1 N5 167.5(4) . .
N2 Ni1 N5 108.3(4) . .
C1 N1 C2 104.4(9) . .
C1 N1 Cu1 125.0(8) . .
C2 N1 Cu1 130.5(8) . .
C1 N2 C3 104.8(8) . .
C1 N2 Ni1 144.7(8) . .
C3 N2 Ni1 110.3(6) . .
C4 N3 C5A 128.2(11) . .
C4 N3 C5 129.0(11) . .
C5A N3 C5 21.7(11) . .
C4 N3 Ni1 116.4(7) . .
C5A N3 Ni1 114.6(9) . .
C5 N3 Ni1 112.6(9) . .
C11 N4 C10 126.5(11) . .
C11 N4 C10A 127.8(11) . .
C10 N4 C10A 29.2(9) . .
C11 N4 Ni1 116.9(8) . .
C10 N4 Ni1 113.9(9) . .
C10A N4 Ni1 113.2(9) . .
C14 N5 C12 105.3(9) . .
C14 N5 Ni1 143.0(7) . .
C12 N5 Ni1 111.6(7) . .
C13 N6 C14 105.5(10) . .
C13 N6 Cu2 129.8(8) . .
C14 N6 Cu2 123.8(8) . .
N2 C1 N1 114.6(10) . .
N2 C1 H1 122.7 . .
N1 C1 H1 122.7 . .
N1 C2 C3 109.8(10) . .
N1 C2 H2 125.1 . .
C3 C2 H2 125.1 . .
C2 C3 N2 106.3(9) . .
C2 C3 C4 138.3(10) . .
N2 C3 C4 115.3(9) . .
N3 C4 C3 113.9(9) . .
N3 C4 H4 123.0 . .
C3 C4 H4 123.0 . .
N3 C5 C6 117.4(14) . .
N3 C5 C10 105.6(12) . .
C6 C5 C10 110.1(8) . .
N3 C5 H5 107.8 . .
C6 C5 H5 107.8 . .
C10 C5 H5 107.8 . .
C5 C6 C7 110.9(9) . .
C5 C6 H6A 109.5 . .
C7 C6 H6A 109.5 . .
C5 C6 H6B 109.5 . .
C7 C6 H6B 109.5 . .
H6A C6 H6B 108.1 . .
C6 C7 C8 111.0(9) . .
C6 C7 H7A 109.4 . .
C8 C7 H7A 109.4 . .
C6 C7 H7B 109.4 . .
C8 C7 H7B 109.4 . .
H7A C7 H7B 108.0 . .
C7 C8 C9 110.5(9) . .
C7 C8 H8A 109.6 . .
C9 C8 H8A 109.6 . .
C7 C8 H8B 109.6 . .
C9 C8 H8B 109.6 . .
H8A C8 H8B 108.1 . .
C8 C9 C10 109.3(9) . .
C8 C9 H9A 109.8 . .
C10 C9 H9A 109.8 . .
C8 C9 H9B 109.8 . .
C10 C9 H9B 109.8 . .
H9A C9 H9B 108.3 . .
N4 C10 C5 104.3(12) . .
N4 C10 C9 117.5(13) . .
C5 C10 C9 109.7(9) . .
N4 C10 H10A 108.3 . .
C5 C10 H10A 108.3 . .
C9 C10 H10A 108.3 . .
N3 C5A C6A 118.4(14) . .
N3 C5A C10A 106.2(12) . .
C6A C5A C10A 109.4(8) . .
N3 C5A H5AA 107.5 . .
C6A C5A H5AA 107.5 . .
C10A C5A H5AA 107.5 . .
C5A C6A C7A 109.6(9) . .
C5A C6A H6AA 109.8 . .
C7A C6A H6AA 109.8 . .
C5A C6A H6AB 109.8 . .
C7A C6A H6AB 109.8 . .
H6AA C6A H6AB 108.2 . .
C8A C7A C6A 110.4(9) . .
C8A C7A H7AA 109.6 . .
C6A C7A H7AA 109.6 . .
C8A C7A H7AB 109.6 . .
C6A C7A H7AB 109.6 . .
H7AA C7A H7AB 108.1 . .
C7A C8A C9A 110.8(9) . .
C7A C8A H8AA 109.5 . .
C9A C8A H8AA 109.5 . .
C7A C8A H8AB 109.5 . .
C9A C8A H8AB 109.5 . .
H8AA C8A H8AB 108.1 . .
C8A C9A C10A 109.8(9) . .
C8A C9A H9AA 109.7 . .
C10A C9A H9AA 109.7 . .
C8A C9A H9AB 109.7 . .
C10A C9A H9AB 109.7 . .
H9AA C9A H9AB 108.2 . .
N4 C10A C9A 118.1(13) . .
N4 C10A C5A 105.0(12) . .
C9A C10A C5A 109.2(9) . .
N4 C10A H10B 108.1 . .
C9A C10A H10B 108.1 . .
C5A C10A H10B 108.1 . .
N4 C11 C12 113.5(9) . .
N4 C11 H11 123.3 . .
C12 C11 H11 123.3 . .
C13 C12 N5 108.2(10) . .
C13 C12 C11 137.2(10) . .
N5 C12 C11 114.4(9) . .
N6 C13 C12 109.1(10) . .
N6 C13 H13 125.5 . .
C12 C13 H13 125.5 . .
N5 C14 N6 111.8(10) . .
N5 C14 H14 124.1 . .
N6 C14 H14 124.1 . .
C15 N7 Cu1 171.2(11) . 1_545
C16 N8 Cu4 173.0(12) . .
C17 N9 Cu5 171.5(10) . .
C18 N10 Cu5 173.4(12) . .
N7 C15 Cu4 170.6(12) . .
N8 C16 Cu5 173.3(11) . .
N9 C17 Cu1 161.2(10) . 1_455
N10 C18 Cu3 172.6(12) . 1_455
C11' N11 N11 0.0(14) 2_666 2_666
C11' N11 Cu3 174(2) 2_666 .
N11 N11 Cu3 174(2) 2_666 .

loop_
_geom_bond_atom_site_label_1
_geom_bond_atom_site_label_2
_geom_bond_distance
_geom_bond_site_symmetry_2
Cu1 C7' 1.894(12) 1_565
Cu1 N7 1.894(12) 1_565
Cu1 N17' 1.927(11) 1_655
Cu1 C17 1.927(11) 1_655
Cu1 N1 2.047(10) .
Cu2 N6 1.864(10) 2_766
Cu2 N6 1.864(10) .
Cu2 Cu3 2.901(2) .
Cu2 Cu3 2.901(2) 2_766
Cu3 N18' 1.852(13) 1_655
Cu3 C18 1.852(13) 1_655
Cu3 N11 1.864(11) .
Cu3 Cu4 2.778(3) .
Cu4 C15 1.819(11) .
Cu4 N8 1.831(13) .
Cu5 N9 1.912(11) .
Cu5 C16 1.931(12) .
Cu5 N10 1.959(11) .
Ni1 N4 1.893(8) .
Ni1 N3 1.893(8) .
Ni1 N2 1.904(8) .
Ni1 N5 1.917(8) .
N1 C1 1.330(13) .
N1 C2 1.362(15) .
N2 C1 1.321(13) .
N2 C3 1.404(13) .
N3 C4 1.282(13) .
N3 C5A 1.454(12) .
N3 C5 1.457(12) .
N4 C11 1.267(14) .
N4 C10 1.454(13) .
N4 C10A 1.462(13) .
N5 C14 1.323(13) .
N5 C12 1.363(13) .
N6 C13 1.328(15) .
N6 C14 1.358(14) .
C1 H1 0.9300 .
C2 C3 1.374(15) .
C2 H2 0.9300 .
C3 C4 1.419(15) .
C4 H4 0.9300 .
C5 C6 1.532(9) .
C5 C10 1.535(9) .
C5 H5 0.9800 .
C6 C7 1.534(9) .
C6 H6A 0.9700 .
C6 H6B 0.9700 .
C7 C8 1.534(10) .
C7 H7A 0.9700 .
C7 H7B 0.9700 .
C8 C9 1.540(10) .
C8 H8A 0.9700 .
C8 H8B 0.9700 .
C9 C10 1.542(10) .
C9 H9A 0.9700 .
C9 H9B 0.9700 .
C10 H10A 0.9800 .
C5A C6A 1.538(9) .
C5A C10A 1.542(9) .
C5A H5AA 0.9800 .
C6A C7A 1.541(10) .
C6A H6AA 0.9700 .
C6A H6AB 0.9700 .
C7A C8A 1.535(10) .
C7A H7AA 0.9700 .
C7A H7AB 0.9700 .
C8A C9A 1.537(10) .
C8A H8AA 0.9700 .
C8A H8AB 0.9700 .
C9A C10A 1.543(10) .
C9A H9AA 0.9700 .
C9A H9AB 0.9700 .
C10A H10B 0.9800 .
C11 C12 1.467(16) .
C11 H11 0.9300 .
C12 C13 1.359(16) .
C13 H13 0.9300 .
C14 H14 0.9300 .
N7 C15 1.136(14) .
N7 Cu1 1.894(12) 1_545
N8 C16 1.134(15) .
N9 C17 1.121(14) .
N10 C18 1.133(15) .
C17 Cu1 1.927(11) 1_455
C18 Cu3 1.852(13) 1_455
N11 C11' 1.11(2) 2_666
N11 N11 1.11(2) 2_666

loop_
_geom_torsion_atom_site_label_1
_geom_torsion_atom_site_label_2
_geom_torsion_atom_site_label_3
_geom_torsion_atom_site_label_4
_geom_torsion
_geom_torsion_site_symmetry_1
_geom_torsion_site_symmetry_4
N6 Cu2 Cu3 N18' -80.0(5) 2_766 1_655
N6 Cu2 Cu3 N18' 100.0(5) . 1_655
Cu3 Cu2 Cu3 N18' 31(100) 2_766 1_655
N6 Cu2 Cu3 C18 -80.0(5) 2_766 1_655
N6 Cu2 Cu3 C18 100.0(5) . 1_655
Cu3 Cu2 Cu3 C18 31(100) 2_766 1_655
N6 Cu2 Cu3 N11 112.3(6) 2_766 .
N6 Cu2 Cu3 N11 -67.7(6) . .
Cu3 Cu2 Cu3 N11 -137(100) 2_766 .
N6 Cu2 Cu3 Cu4 -4.0(3) 2_766 .
N6 Cu2 Cu3 Cu4 176.0(3) . .
Cu3 Cu2 Cu3 Cu4 107(100) 2_766 .
N18' Cu3 Cu4 C15 95.3(5) 1_655 .
C18 Cu3 Cu4 C15 95.3(5) 1_655 .
N11 Cu3 Cu4 C15 -92.8(6) . .
Cu2 Cu3 Cu4 C15 22.0(4) . .
N18' Cu3 Cu4 N8 -95.2(5) 1_655 .
C18 Cu3 Cu4 N8 -95.2(5) 1_655 .
N11 Cu3 Cu4 N8 76.7(6) . .
Cu2 Cu3 Cu4 N8 -168.6(4) . .
C7' Cu1 N1 C1 166.7(10) 1_565 .
N7 Cu1 N1 C1 166.7(10) 1_565 .
N17' Cu1 N1 C1 -1.8(11) 1_655 .
C17 Cu1 N1 C1 -1.8(11) 1_655 .
C7' Cu1 N1 C2 -11.3(12) 1_565 .
N7 Cu1 N1 C2 -11.3(12) 1_565 .
N17' Cu1 N1 C2 -179.9(11) 1_655 .
C17 Cu1 N1 C2 -179.9(11) 1_655 .
N4 Ni1 N2 C1 -176.5(17) . .
N3 Ni1 N2 C1 175.7(14) . .
N5 Ni1 N2 C1 -6.6(14) . .
N4 Ni1 N2 C3 9(2) . .
N3 Ni1 N2 C3 1.0(7) . .
N5 Ni1 N2 C3 178.7(7) . .
N4 Ni1 N3 C4 -179.0(8) . .
N2 Ni1 N3 C4 -0.6(8) . .
N5 Ni1 N3 C4 -170.6(15) . .
N4 Ni1 N3 C5A -8.1(10) . .
N2 Ni1 N3 C5A 170.3(10) . .
N5 Ni1 N3 C5A 0(2) . .
N4 Ni1 N3 C5 15.5(10) . .
N2 Ni1 N3 C5 -166.1(10) . .
N5 Ni1 N3 C5 24(2) . .
N3 Ni1 N4 C11 176.2(9) . .
N2 Ni1 N4 C11 168.4(16) . .
N5 Ni1 N4 C11 -1.9(9) . .
N3 Ni1 N4 C10 13.3(10) . .
N2 Ni1 N4 C10 5(2) . .
N5 Ni1 N4 C10 -164.9(10) . .
N3 Ni1 N4 C10A -18.6(10) . .
N2 Ni1 N4 C10A -26(2) . .
N5 Ni1 N4 C10A 163.2(10) . .
N4 Ni1 N5 C14 178.0(14) . .
N3 Ni1 N5 C14 169.5(14) . .
N2 Ni1 N5 C14 0.1(14) . .
N4 Ni1 N5 C12 1.3(8) . .
N3 Ni1 N5 C12 -7(2) . .
N2 Ni1 N5 C12 -176.6(7) . .
N6 Cu2 N6 C13 109(100) 2_766 .
Cu3 Cu2 N6 C13 101.7(12) . .
Cu3 Cu2 N6 C13 -78.3(12) 2_766 .
N6 Cu2 N6 C14 -59(100) 2_766 .
Cu3 Cu2 N6 C14 -65.8(10) . .
Cu3 Cu2 N6 C14 114.2(10) 2_766 .
C3 N2 C1 N1 2.0(13) . .
Ni1 N2 C1 N1 -172.9(9) . .
C2 N1 C1 N2 -2.2(14) . .
Cu1 N1 C1 N2 179.3(7) . .
C1 N1 C2 C3 1.5(13) . .
Cu1 N1 C2 C3 179.8(8) . .
N1 C2 C3 N2 -0.4(13) . .
N1 C2 C3 C4 175.8(13) . .
C1 N2 C3 C2 -0.9(12) . .
Ni1 N2 C3 C2 175.9(7) . .
C1 N2 C3 C4 -178.1(10) . .
Ni1 N2 C3 C4 -1.3(11) . .
C5A N3 C4 C3 -169.4(13) . .
C5 N3 C4 C3 162.7(13) . .
Ni1 N3 C4 C3 0.0(13) . .
C2 C3 C4 N3 -175.1(13) . .
N2 C3 C4 N3 0.8(14) . .
C4 N3 C5 C6 35(2) . .
C5A N3 C5 C6 -61(3) . .
Ni1 N3 C5 C6 -161.5(12) . .
C4 N3 C5 C10 158.3(12) . .
C5A N3 C5 C10 62(3) . .
Ni1 N3 C5 C10 -38.4(14) . .
N3 C5 C6 C7 178.0(16) . .
C10 C5 C6 C7 57.3(17) . .
C5 C6 C7 C8 -55.8(18) . .
C6 C7 C8 C9 56.5(18) . .
C7 C8 C9 C10 -58.6(18) . .
C11 N4 C10 C5 162.7(13) . .
C10A N4 C10 C5 59(2) . .
Ni1 N4 C10 C5 -36.3(14) . .
C11 N4 C10 C9 41(2) . .
C10A N4 C10 C9 -63(2) . .
Ni1 N4 C10 C9 -158.0(12) . .
N3 C5 C10 N4 46.0(16) . .
C6 C5 C10 N4 173.6(14) . .
N3 C5 C10 C9 172.7(14) . .
C6 C5 C10 C9 -59.7(16) . .
C8 C9 C10 N4 179.1(16) . .
C8 C9 C10 C5 60.2(17) . .
C4 N3 C5A C6A -37(2) . .
C5 N3 C5A C6A 64(3) . .
Ni1 N3 C5A C6A 153.9(12) . .
C4 N3 C5A C10A -159.8(12) . .
C5 N3 C5A C10A -59(3) . .
Ni1 N3 C5A C10A 30.6(15) . .
N3 C5A C6A C7A 177.9(15) . .
C10A C5A C6A C7A -60.5(16) . .
C5A C6A C7A C8A 58.1(17) . .
C6A C7A C8A C9A -56.9(18) . .
C7A C8A C9A C10A 57.6(18) . .
C11 N4 C10A C9A -36(2) . .
C10 N4 C10A C9A 63(2) . .
Ni1 N4 C10A C9A 160.5(12) . .
C11 N4 C10A C5A -158.3(13) . .
C10 N4 C10A C5A -59(2) . .
Ni1 N4 C10A C5A 38.6(14) . .
C8A C9A C10A N4 -179.3(16) . .
C8A C9A C10A C5A -59.5(17) . .
N3 C5A C10A N4 -42.4(16) . .
C6A C5A C10A N4 -171.2(14) . .
N3 C5A C10A C9A -169.9(14) . .
C6A C5A C10A C9A 61.3(16) . .
C10 N4 C11 C12 162.6(12) . .
C10A N4 C11 C12 -160.6(12) . .
Ni1 N4 C11 C12 2.1(14) . .
C14 N5 C12 C13 -2.2(13) . .
Ni1 N5 C12 C13 175.8(8) . .
C14 N5 C12 C11 -178.5(10) . .
Ni1 N5 C12 C11 -0.6(12) . .
N4 C11 C12 C13 -175.9(14) . .
N4 C11 C12 N5 -1.0(15) . .
C14 N6 C13 C12 -2.6(14) . .
Cu2 N6 C13 C12 -171.8(9) . .
N5 C12 C13 N6 3.0(14) . .
C11 C12 C13 N6 178.1(13) . .
C12 N5 C14 N6 0.6(13) . .
Ni1 N5 C14 N6 -176.2(10) . .
C13 N6 C14 N5 1.2(14) . .
Cu2 N6 C14 N5 171.3(8) . .
C15 Cu4 N8 C16 -10(12) . .
Cu3 Cu4 N8 C16 -73(10) . .
C16 Cu5 N9 C17 -139(7) . .
N10 Cu5 N9 C17 36(7) . .
N9 Cu5 N10 C18 -95(10) . .
C16 Cu5 N10 C18 81(10) . .
Cu1 N7 C15 Cu4 8(15) 1_545 .
N8 Cu4 C15 N7 16(9) . .
Cu3 Cu4 C15 N7 79(7) . .
Cu4 N8 C16 Cu5 -10(19) . .
N9 Cu5 C16 N8 157(10) . .
N10 Cu5 C16 N8 -18(10) . .
Cu5 N9 C17 Cu1 -24(9) . 1_455
Cu5 N10 C18 Cu3 27(18) . 1_455
N18' Cu3 N11 C11' -110(21) 1_655 2_666
C18 Cu3 N11 C11' -110(21) 1_655 2_666
Cu4 Cu3 N11 C11' 112(21) . 2_666
Cu2 Cu3 N11 C11' -24(21) . 2_666
N18' Cu3 N11 N11 -110(21) 1_655 2_666
C18 Cu3 N11 N11 -110(21) 1_655 2_666
Cu4 Cu3 N11 N11 112(21) . 2_666
Cu2 Cu3 N11 N11 -24(21) . 2_666
